data_4083860
loop_
_publ_author_name
'Lansing, James C.'
'Camara, James M.'
'Gray, Danielle E.'
'Rauchfuss, Thomas B.'

_publ_section_title
;
 Hydrogen Production Catalyzed by Bidirectional, Biomimetic Models of the
 [FeFe]-Hydrogenase Active Site.
;
_journal_issue 20
_journal_name_full Organometallics
_journal_page_first 5897
_journal_page_last 5906
_journal_paper_doi 10.1021/om5004013
_journal_volume 33
_journal_year 2014
_chemical_absolute_configuration ad
_chemical_formula_moiety 'C24 H39 Fe P'
_chemical_formula_sum 'C24 H39 Fe P'
_chemical_formula_weight 414.37
_chemical_name_systematic
; 
? 
;
_space_group_IT_number 4
_symmetry_cell_setting monoclinic
_symmetry_space_group_name_Hall 'P 2yb'
_symmetry_space_group_name_H-M 'P 1 21 1'
_atom_sites_solution_hydrogens geom
_atom_sites_solution_primary direct
_atom_sites_solution_secondary difmap
_audit_creation_method SHELXL-97
_audit_update_record
; 
? 
;
_cell_angle_alpha 90.00
_cell_angle_beta 91.852(2)
_cell_angle_gamma 90.00
_cell_formula_units_Z 2
_cell_length_a 7.6482(10)
_cell_length_b 17.062(2)
_cell_length_c 8.8172(11)
_cell_measurement_reflns_used 7644
_cell_measurement_temperature 193(2)
_cell_measurement_theta_max 26.56
_cell_measurement_theta_min 2.31
_cell_volume 1150.0(2)
_computing_cell_refinement 'SAINT V7.68A (Bruker, 2005)'
_computing_data_collection 'APEX2 V2010.11-3 (Bruker, 2010)'
_computing_data_reduction
; 
SAINT V7.68A, XPREP V2005/2, SADABS V2007/4, TWINABS V2007/5 
(Bruker, 2005 & 2007) 
;
_computing_molecular_graphics
; 
SHELXTL V6.12 (Bruker, 2005), CrystalMaker v2.1.3 (CrystalMaker, 1994) 
;
_computing_publication_material 'XCIF V6.12 (Bruker, 2005)'
_computing_structure_refinement 'SHELXTL V6.12 (Bruker, 2005)'
_computing_structure_solution 'SHELXTL V6.12 (Bruker, 2005)'
_diffrn_ambient_temperature 193(2)
_diffrn_measured_fraction_theta_full 0.998
_diffrn_measured_fraction_theta_max 0.998
_diffrn_measurement_device 'Siemens Platform/ApexII CCD'
_diffrn_measurement_method 'profile data from \f and \w scans'
_diffrn_radiation_monochromator graphite
_diffrn_radiation_source 'normal-focus sealed tube'
_diffrn_radiation_type MoK\a
_diffrn_radiation_wavelength 0.71073
_diffrn_radiation_wavelength_id bm91qas
_diffrn_reflns_av_R_equivalents 0.0314
_diffrn_reflns_av_sigmaI/netI 0.0321
_diffrn_reflns_limit_h_max 9
_diffrn_reflns_limit_h_min -9
_diffrn_reflns_limit_k_max 21
_diffrn_reflns_limit_k_min -21
_diffrn_reflns_limit_l_max 11
_diffrn_reflns_limit_l_min -11
_diffrn_reflns_number 17984
_diffrn_reflns_theta_full 27.17
_diffrn_reflns_theta_max 27.17
_diffrn_reflns_theta_min 2.31
_exptl_absorpt_coefficient_mu 0.731
_exptl_absorpt_correction_T_max 0.8709
_exptl_absorpt_correction_T_min 0.8183
_exptl_absorpt_correction_type integration
_exptl_absorpt_process_details 'SHELXTL/XPREP V2005/2 (Bruker, 2005)'
_exptl_crystal_colour yellow
_exptl_crystal_density_diffrn 1.197
_exptl_crystal_density_method 'not measured'
_exptl_crystal_description prism
_exptl_crystal_F_000 448
_exptl_crystal_id bm91qas
_exptl_crystal_preparation
; 
The data crystal was mounted using oil (Parantone-N, Exxon) to a 
0.3 mm cryo-loop (Hampton Research) with the (3 1 -1) scattering 
planes roughly normal to the spindle axis. 
;
_exptl_crystal_size_max 0.357
_exptl_crystal_size_mid 0.298
_exptl_crystal_size_min 0.296
_refine_diff_density_max 0.261
_refine_diff_density_min -0.196
_refine_diff_density_rms 0.043
_refine_ls_abs_structure_details 'Flack (1983), 2439 Friedels'
_refine_ls_abs_structure_Flack 0.209(14)
_refine_ls_extinction_method none
_refine_ls_goodness_of_fit_ref 1.039
_refine_ls_hydrogen_treatment noref
_refine_ls_matrix_type full
_refine_ls_number_parameters 340
_refine_ls_number_reflns 5086
_refine_ls_number_restraints 450
_refine_ls_restrained_S_all 1.031
_refine_ls_R_factor_all 0.0372
_refine_ls_R_factor_gt 0.0325
_refine_ls_shift/su_max 0.001
_refine_ls_shift/su_mean 0.000
_refine_ls_structure_factor_coef Fsqd
_refine_ls_weighting_details 'calc w=1/[\s^2^(Fo^2^)+(0.0374P)^2^+0.3739P] where P=(Fo^2^+2Fc^2^)/3'
_refine_ls_weighting_scheme calc
_refine_ls_wR_factor_gt 0.0759
_refine_ls_wR_factor_ref 0.0788
_reflns_number_gt 4724
_reflns_number_total 5086
_reflns_threshold_expression >2sigma(I)
_cod_data_source_file om5004013_si_002.cif
_cod_data_source_block Fc*PEt2
_cod_depositor_comments
;
The following automatic conversions were performed:

'_symmetry_cell_setting' value 'Monoclinic' changed to 'monoclinic'
according to
/usr/data/users/saulius/crontab/automatic-downloads/rss-feeds/ACS/lib/dictionaries/cif_core.dic
dictionary named 'cif_core.dic' version 2.4.2 from 2011-04-26.

Automatic conversion script
Id: cif_fix_values 2281 2013-09-26 08:29:07Z andrius 

 Adding full bibliography for 4083859--4083862.cif.
;
_cod_original_cell_volume 1150.0(3)
_cod_original_sg_symbol_H-M 'P2(1)   '
_cod_database_code 4083860

loop_
_symmetry_equiv_pos_as_xyz
'x, y, z'
'-x, y+1/2, -z'

loop_
_atom_site_label
_atom_site_type_symbol
_atom_site_fract_x
_atom_site_fract_y
_atom_site_fract_z
_atom_site_U_iso_or_equiv
_atom_site_adp_type
_atom_site_occupancy
_atom_site_symmetry_multiplicity
_atom_site_calc_flag
_atom_site_refinement_flags
_atom_site_disorder_assembly
_atom_site_disorder_group
Fe1 Fe 0.20756(3) 0.330890(19) 0.03404(3) 0.02605(8) Uani 1 1 d D . .
P1 P 0.47147(9) 0.11261(4) 0.29482(7) 0.03992(15) Uani 1 1 d D . .
C1 C 0.3509(3) 0.24894(13) 0.1553(2) 0.0292(5) Uani 1 1 d . A .
C2 C 0.3924(2) 0.32622(19) 0.2073(2) 0.0285(4) Uani 1 1 d . A .
C3 C 0.4573(3) 0.36987(14) 0.0829(3) 0.0311(5) Uani 1 1 d . A .
C4 C 0.4560(3) 0.31988(18) -0.0465(2) 0.0331(5) Uani 1 1 d . A .
C5 C 0.3901(3) 0.24530(14) -0.0028(3) 0.0304(5) Uani 1 1 d . A .
C6 C 0.2891(3) 0.18108(15) 0.2467(3) 0.0361(5) Uani 1 1 d . A .
H6A H 0.1963 0.1527 0.1882 0.043 Uiso 1 1 calc R . .
H6B H 0.2382 0.2007 0.3413 0.043 Uiso 1 1 calc R . .
C7 C 0.3772(4) 0.35714(16) 0.3663(3) 0.0433(6) Uani 1 1 d . . .
H7A H 0.4900 0.3516 0.4212 0.065 Uiso 1 1 calc R A .
H7B H 0.2878 0.3273 0.4188 0.065 Uiso 1 1 calc R . .
H7C H 0.3440 0.4126 0.3624 0.065 Uiso 1 1 calc R . .
C8 C 0.5243(4) 0.45307(16) 0.0873(4) 0.0476(7) Uani 1 1 d . . .
H8A H 0.6521 0.4527 0.0993 0.071 Uiso 1 1 calc R A .
H8B H 0.4742 0.4808 0.1730 0.071 Uiso 1 1 calc R . .
H8C H 0.4900 0.4797 -0.0075 0.071 Uiso 1 1 calc R . .
C9 C 0.5212(3) 0.3412(2) -0.1998(3) 0.0513(8) Uani 1 1 d . . .
H9A H 0.6481 0.3335 -0.2009 0.077 Uiso 1 1 calc R A .
H9B H 0.4938 0.3963 -0.2215 0.077 Uiso 1 1 calc R . .
H9C H 0.4642 0.3079 -0.2773 0.077 Uiso 1 1 calc R . .
C10 C 0.3728(4) 0.17329(17) -0.1015(3) 0.0474(7) Uani 1 1 d . . .
H10A H 0.4798 0.1419 -0.0909 0.071 Uiso 1 1 calc R A .
H10B H 0.3548 0.1892 -0.2077 0.071 Uiso 1 1 calc R . .
H10C H 0.2727 0.1421 -0.0701 0.071 Uiso 1 1 calc R . .
C11 C -0.0356(8) 0.3551(5) 0.1127(9) 0.0343(19) Uani 0.31(2) 1 d PGDU A 1
C12 C 0.0302(9) 0.4204(4) 0.0324(11) 0.0374(19) Uani 0.31(2) 1 d PGDU A 1
C13 C 0.0604(11) 0.3960(6) -0.1185(9) 0.041(2) Uani 0.31(2) 1 d PGDU A 1
C14 C 0.0133(9) 0.3158(6) -0.1315(8) 0.041(2) Uani 0.31(2) 1 d PGDU A 1
C15 C -0.0460(7) 0.2905(5) 0.0114(10) 0.0370(19) Uani 0.31(2) 1 d PGDU A 1
C16 C -0.0856(15) 0.3546(9) 0.2769(11) 0.045(3) Uani 0.31(2) 1 d PGDU A 1
H16A H -0.2002 0.3796 0.2863 0.068 Uiso 0.31(2) 1 calc PR A 1
H16B H 0.0022 0.3835 0.3379 0.068 Uiso 0.31(2) 1 calc PR A 1
H16C H -0.0914 0.3004 0.3130 0.068 Uiso 0.31(2) 1 calc PR A 1
C17 C 0.0624(17) 0.5013(4) 0.0963(19) 0.042(3) Uani 0.31(2) 1 d PGDU A 1
H17A H -0.0443 0.5328 0.0834 0.064 Uiso 0.31(2) 1 calc PR A 1
H17B H 0.1576 0.5264 0.0425 0.064 Uiso 0.31(2) 1 calc PR A 1
H17C H 0.0947 0.4974 0.2045 0.064 Uiso 0.31(2) 1 calc PR A 1
C18 C 0.1309(19) 0.4571(8) -0.2288(14) 0.074(4) Uani 0.31(2) 1 d PGDU A 1
H18A H 0.0425 0.4676 -0.3092 0.111 Uiso 0.31(2) 1 calc PR A 1
H18B H 0.2374 0.4370 -0.2739 0.111 Uiso 0.31(2) 1 calc PR A 1
H18C H 0.1579 0.5058 -0.1737 0.111 Uiso 0.31(2) 1 calc PR A 1
C19 C 0.0243(17) 0.2660(9) -0.2724(11) 0.053(3) Uani 0.31(2) 1 d PGDU A 1
H19A H -0.0815 0.2735 -0.3364 0.080 Uiso 0.31(2) 1 calc PR A 1
H19B H 0.0346 0.2107 -0.2435 0.080 Uiso 0.31(2) 1 calc PR A 1
H19C H 0.1271 0.2815 -0.3288 0.080 Uiso 0.31(2) 1 calc PR A 1
C20 C -0.1091(14) 0.2092(6) 0.0490(17) 0.045(3) Uani 0.31(2) 1 d PGDU A 1
H20A H -0.2306 0.2029 0.0121 0.068 Uiso 0.31(2) 1 calc PR A 1
H20B H -0.1025 0.2015 0.1592 0.068 Uiso 0.31(2) 1 calc PR A 1
H20C H -0.0353 0.1702 0.0002 0.068 Uiso 0.31(2) 1 calc PR A 1
C11B C -0.0349(5) 0.3474(3) 0.1205(5) 0.0328(10) Uani 0.69(2) 1 d PDU A 2
C12B C 0.0321(6) 0.4204(3) 0.0662(8) 0.0359(10) Uani 0.69(2) 1 d PDU A 2
C13B C 0.0623(6) 0.4109(4) -0.0906(8) 0.0414(11) Uani 0.69(2) 1 d PDU A 2
C14B C 0.0159(6) 0.3324(5) -0.1341(4) 0.0409(10) Uani 0.69(2) 1 d PDU A 2
C15B C -0.0462(5) 0.2941(3) -0.0035(6) 0.0349(10) Uani 0.69(2) 1 d PDU A 2
C16B C -0.0956(9) 0.3321(7) 0.2791(6) 0.0458(14) Uani 0.69(2) 1 d PDU A 2
H16D H -0.2235 0.3350 0.2798 0.069 Uiso 0.69(2) 1 calc PR A 2
H16E H -0.0453 0.3716 0.3485 0.069 Uiso 0.69(2) 1 calc PR A 2
H16F H -0.0573 0.2798 0.3120 0.069 Uiso 0.69(2) 1 calc PR A 2
C17B C 0.0553(10) 0.4947(3) 0.1564(13) 0.0540(18) Uani 0.69(2) 1 d PDU A 2
H17D H -0.0537 0.5250 0.1512 0.081 Uiso 0.69(2) 1 calc PR A 2
H17E H 0.1498 0.5259 0.1144 0.081 Uiso 0.69(2) 1 calc PR A 2
H17F H 0.0848 0.4817 0.2624 0.081 Uiso 0.69(2) 1 calc PR A 2
C18B C 0.1253(12) 0.4725(5) -0.1990(10) 0.090(2) Uani 0.69(2) 1 d PDU A 2
H18D H 0.0294 0.5087 -0.2246 0.136 Uiso 0.69(2) 1 calc PR A 2
H18E H 0.1645 0.4471 -0.2916 0.136 Uiso 0.69(2) 1 calc PR A 2
H18F H 0.2228 0.5016 -0.1511 0.136 Uiso 0.69(2) 1 calc PR A 2
C19B C 0.0205(9) 0.2996(8) -0.2931(6) 0.061(2) Uani 0.69(2) 1 d PDU A 2
H19D H -0.0808 0.3189 -0.3530 0.091 Uiso 0.69(2) 1 calc PR A 2
H19E H 0.0170 0.2423 -0.2889 0.091 Uiso 0.69(2) 1 calc PR A 2
H19F H 0.1284 0.3164 -0.3406 0.091 Uiso 0.69(2) 1 calc PR A 2
C20B C -0.1229(9) 0.2129(4) 0.0020(13) 0.0509(17) Uani 0.69(2) 1 d PDU A 2
H20D H -0.2480 0.2153 -0.0253 0.076 Uiso 0.69(2) 1 calc PR A 2
H20E H -0.1070 0.1917 0.1048 0.076 Uiso 0.69(2) 1 calc PR A 2
H20F H -0.0636 0.1790 -0.0699 0.076 Uiso 0.69(2) 1 calc PR A 2
C21 C 0.3532(5) 0.03333(18) 0.3926(4) 0.0527(7) Uani 1 1 d . B .
H21A H 0.2779 0.0062 0.3156 0.063 Uiso 1 1 calc R . .
H21B H 0.4411 -0.0052 0.4303 0.063 Uiso 1 1 calc R . .
C22 C 0.2413(6) 0.0547(3) 0.5224(4) 0.0729(12) Uani 1 1 d . . .
H22A H 0.1829 0.0077 0.5594 0.109 Uiso 1 1 calc R B .
H22B H 0.1531 0.0931 0.4883 0.109 Uiso 1 1 calc R . .
H22C H 0.3145 0.0774 0.6044 0.109 Uiso 1 1 calc R . .
C23 C 0.578(3) 0.1586(19) 0.462(3) 0.044(4) Uani 0.23(3) 1 d PDU B 1
H23A H 0.5837 0.2160 0.4466 0.052 Uiso 0.23(3) 1 calc PR B 1
H23B H 0.5089 0.1482 0.5524 0.052 Uiso 0.23(3) 1 calc PR B 1
C24 C 0.767(3) 0.1255(14) 0.487(3) 0.056(4) Uani 0.23(3) 1 d PDU B 1
H24A H 0.8262 0.1537 0.5713 0.085 Uiso 0.23(3) 1 calc PR B 1
H24B H 0.8331 0.1323 0.3949 0.085 Uiso 0.23(3) 1 calc PR B 1
H24C H 0.7610 0.0696 0.5125 0.085 Uiso 0.23(3) 1 calc PR B 1
C23B C 0.5805(13) 0.1676(6) 0.4491(12) 0.055(2) Uani 0.77(3) 1 d PDU B 2
H23C H 0.6444 0.2126 0.4065 0.065 Uiso 0.77(3) 1 calc PR B 2
H23D H 0.4918 0.1884 0.5178 0.065 Uiso 0.77(3) 1 calc PR B 2
C24B C 0.7115(14) 0.1142(5) 0.5409(12) 0.073(2) Uani 0.77(3) 1 d PDU B 2
H24D H 0.7611 0.1434 0.6278 0.109 Uiso 0.77(3) 1 calc PR B 2
H24E H 0.8058 0.0977 0.4754 0.109 Uiso 0.77(3) 1 calc PR B 2
H24F H 0.6498 0.0678 0.5774 0.109 Uiso 0.77(3) 1 calc PR B 2

loop_
_atom_site_aniso_label
_atom_site_aniso_U_11
_atom_site_aniso_U_22
_atom_site_aniso_U_33
_atom_site_aniso_U_23
_atom_site_aniso_U_13
_atom_site_aniso_U_12
Fe1 0.02408(13) 0.02622(15) 0.02778(12) 0.00202(14) -0.00005(9) -0.00102(14)
P1 0.0420(3) 0.0348(4) 0.0431(3) 0.0062(3) 0.0027(3) 0.0065(3)
C1 0.0292(11) 0.0267(12) 0.0316(11) 0.0032(9) 0.0003(9) 0.0012(9)
C2 0.0278(9) 0.0293(11) 0.0280(8) 0.0019(12) -0.0035(7) 0.0022(12)
C3 0.0246(10) 0.0297(12) 0.0387(11) 0.0028(10) -0.0034(8) -0.0018(9)
C4 0.0265(9) 0.0402(16) 0.0327(9) 0.0042(11) 0.0027(7) 0.0032(11)
C5 0.0286(11) 0.0297(12) 0.0329(11) -0.0048(9) 0.0002(9) 0.0028(9)
C6 0.0311(12) 0.0334(13) 0.0438(12) 0.0091(11) 0.0002(9) 0.0015(10)
C7 0.0501(14) 0.0470(17) 0.0324(11) -0.0074(10) -0.0037(10) 0.0060(11)
C8 0.0387(14) 0.0346(15) 0.0689(18) 0.0066(13) -0.0086(12) -0.0076(11)
C9 0.0417(12) 0.072(2) 0.0402(11) 0.0132(16) 0.0101(9) 0.0030(16)
C10 0.0529(16) 0.0418(16) 0.0475(14) -0.0181(12) 0.0010(12) 0.0033(12)
C11 0.026(4) 0.035(3) 0.042(3) 0.006(3) 0.001(3) 0.008(3)
C12 0.031(3) 0.030(3) 0.051(4) 0.008(3) -0.008(3) 0.003(3)
C13 0.030(4) 0.055(4) 0.038(3) 0.015(3) -0.001(3) 0.006(3)
C14 0.029(4) 0.049(4) 0.044(4) 0.001(3) -0.011(4) 0.000(3)
C15 0.025(4) 0.039(3) 0.048(3) 0.007(3) 0.000(3) 0.000(3)
C16 0.041(6) 0.044(7) 0.051(5) 0.009(4) 0.008(5) 0.009(5)
C17 0.042(5) 0.027(4) 0.059(7) 0.008(4) 0.000(5) 0.008(3)
C18 0.043(7) 0.093(8) 0.086(7) 0.059(7) -0.008(6) 0.002(6)
C19 0.050(5) 0.068(7) 0.041(5) 0.002(5) -0.022(4) 0.003(6)
C20 0.030(5) 0.042(5) 0.063(7) 0.004(5) -0.013(5) -0.010(4)
C11B 0.0258(19) 0.031(2) 0.0415(18) 0.0068(16) 0.0045(16) 0.0042(17)
C12B 0.0296(19) 0.030(2) 0.048(2) 0.0084(16) -0.0052(15) 0.0047(16)
C13B 0.0282(19) 0.048(2) 0.047(2) 0.0211(19) -0.0068(17) -0.0035(17)
C14B 0.0276(18) 0.059(2) 0.0356(17) 0.003(2) -0.0036(16) 0.001(2)
C15B 0.0220(19) 0.0339(19) 0.049(2) 0.0007(17) -0.0018(17) -0.0020(17)
C16B 0.040(2) 0.056(4) 0.043(2) 0.008(3) 0.0163(19) 0.007(3)
C17B 0.048(3) 0.036(3) 0.077(5) -0.005(2) -0.008(3) 0.008(2)
C18B 0.048(4) 0.116(5) 0.107(4) 0.086(4) 0.003(3) 0.008(4)
C19B 0.043(2) 0.102(6) 0.037(2) -0.006(3) -0.0110(19) 0.008(3)
C20B 0.035(3) 0.036(3) 0.081(5) -0.003(3) -0.014(3) -0.006(2)
C21 0.067(2) 0.0345(16) 0.0558(16) 0.0084(13) -0.0090(14) -0.0024(14)
C22 0.083(3) 0.069(3) 0.068(2) 0.024(2) 0.013(2) -0.015(2)
C23 0.050(6) 0.032(7) 0.049(6) 0.012(6) -0.006(6) -0.011(5)
C24 0.062(7) 0.047(8) 0.059(8) 0.006(7) -0.019(7) 0.009(7)
C23B 0.057(3) 0.038(3) 0.068(3) 0.002(3) -0.018(3) 0.004(2)
C24B 0.067(4) 0.070(4) 0.079(4) 0.003(4) -0.030(4) 0.009(3)

loop_
_atom_type_symbol
_atom_type_description
_atom_type_scat_dispersion_real
_atom_type_scat_dispersion_imag
_atom_type_scat_source
C C 0.0033 0.0016 'International Tables Vol C Tables 4.2.6.8 and 6.1.1.4'
H H 0.0000 0.0000 'International Tables Vol C Tables 4.2.6.8 and 6.1.1.4'
P P 0.1023 0.0942 'International Tables Vol C Tables 4.2.6.8 and 6.1.1.4'
Fe Fe 0.3463 0.8444 'International Tables Vol C Tables 4.2.6.8 and 6.1.1.4'

loop_
_exptl_crystal_face_index_h
_exptl_crystal_face_index_k
_exptl_crystal_face_index_l
_exptl_crystal_face_perp_dist
0.00 -1.00 0.00 0.1380
0.00 1.00 0.00 0.1480
0.00 0.00 1.00 0.0670
1.00 0.00 -6.00 0.1490
1.00 0.00 0.00 0.1710
-3.00 1.00 -1.00 0.1000
3.00 -4.00 -1.00 0.1770
-3.00 -1.00 1.00 0.1250

loop_
_geom_angle_atom_site_label_1
_geom_angle_atom_site_label_2
_geom_angle_atom_site_label_3
_geom_angle
C12 Fe1 C11B 44.8(3)
C12 Fe1 C2 118.5(3)
C11B Fe1 C2 109.83(15)
C12 Fe1 C11 40.63(10)
C11B Fe1 C11 4.2(3)
C2 Fe1 C11 111.6(2)
C12 Fe1 C14B 61.7(3)
C11B Fe1 C14B 68.44(14)
C2 Fe1 C14B 177.5(2)
C11 Fe1 C14B 66.8(3)
C12 Fe1 C13 40.58(10)
C11B Fe1 C13 71.7(3)
C2 Fe1 C13 149.3(3)
C11 Fe1 C13 68.15(15)
C14B Fe1 C13 32.4(3)
C12 Fe1 C5 170.2(3)
C11B Fe1 C5 141.76(17)
C2 Fe1 C5 68.53(10)
C11 Fe1 C5 145.8(3)
C14B Fe1 C5 111.62(19)
C13 Fe1 C5 130.0(3)
C12 Fe1 C3 111.9(3)
C11B Fe1 C3 136.43(16)
C2 Fe1 C3 40.74(9)
C11 Fe1 C3 135.4(3)
C14B Fe1 C3 141.72(18)
C13 Fe1 C3 116.6(3)
C5 Fe1 C3 68.36(9)
C12 Fe1 C1 148.8(3)
C11B Fe1 C1 111.98(17)
C2 Fe1 C1 40.72(11)
C11 Fe1 C1 115.9(2)
C14B Fe1 C1 137.9(2)
C13 Fe1 C1 168.9(3)
C5 Fe1 C1 40.93(9)
C3 Fe1 C1 68.56(9)
C12 Fe1 C15B 66.7(3)
C11B Fe1 C15B 40.58(13)
C2 Fe1 C15B 137.12(17)
C11 Fe1 C15B 41.7(4)
C14B Fe1 C15B 40.44(14)
C13 Fe1 C15B 64.2(3)
C5 Fe1 C15B 113.58(16)
C3 Fe1 C15B 176.90(17)
C1 Fe1 C15B 111.14(17)
C12 Fe1 C4 133.3(3)
C11B Fe1 C4 176.77(17)
C2 Fe1 C4 68.37(8)
C11 Fe1 C4 173.6(3)
C14B Fe1 C4 113.45(14)
C13 Fe1 C4 108.4(2)
C5 Fe1 C4 40.60(10)
C3 Fe1 C4 40.50(10)
C1 Fe1 C4 68.56(9)
C15B Fe1 C4 142.51(16)
C12 Fe1 C13B 32.1(3)
C11B Fe1 C13B 68.12(16)
C2 Fe1 C13B 140.5(2)
C11 Fe1 C13B 64.3(3)
C14B Fe1 C13B 40.89(17)
C13 Fe1 C13B 9.9(3)
C5 Fe1 C13B 138.3(2)
C3 Fe1 C13B 112.30(17)
C1 Fe1 C13B 178.7(2)
C15B Fe1 C13B 68.05(16)
C4 Fe1 C13B 111.41(17)
C23B P1 C21 104.2(5)
C23 P1 C21 98.6(14)
C23B P1 C6 99.7(2)
C23 P1 C6 103.1(7)
C21 P1 C6 101.00(13)
C2 C1 C5 107.47(18)
C2 C1 C6 127.8(2)
C5 C1 C6 124.6(2)
C2 C1 Fe1 69.39(12)
C5 C1 Fe1 69.45(12)
C6 C1 Fe1 129.33(16)
C3 C2 C1 108.30(19)
C3 C2 C7 124.9(3)
C1 C2 C7 126.8(2)
C3 C2 Fe1 69.85(12)
C1 C2 Fe1 69.89(12)
C7 C2 Fe1 127.49(16)
C4 C3 C2 108.0(2)
C4 C3 C8 125.3(2)
C2 C3 C8 126.6(2)
C4 C3 Fe1 69.88(12)
C2 C3 Fe1 69.41(12)
C8 C3 Fe1 128.48(17)
C3 C4 C5 108.15(18)
C3 C4 C9 125.6(3)
C5 C4 C9 126.2(3)
C3 C4 Fe1 69.62(12)
C5 C4 Fe1 69.51(12)
C9 C4 Fe1 128.73(17)
C4 C5 C1 108.06(19)
C4 C5 C10 126.6(2)
C1 C5 C10 125.3(2)
C4 C5 Fe1 69.89(13)
C1 C5 Fe1 69.62(12)
C10 C5 Fe1 128.53(18)
C1 C6 P1 111.19(16)
C1 C6 H6A 109.4
P1 C6 H6A 109.4
C1 C6 H6B 109.4
P1 C6 H6B 109.4
H6A C6 H6B 108.0
C2 C7 H7A 109.5
C2 C7 H7B 109.5
H7A C7 H7B 109.5
C2 C7 H7C 109.5
H7A C7 H7C 109.5
H7B C7 H7C 109.5
C3 C8 H8A 109.5
C3 C8 H8B 109.5
H8A C8 H8B 109.5
C3 C8 H8C 109.5
H8A C8 H8C 109.5
H8B C8 H8C 109.5
C4 C9 H9A 109.5
C4 C9 H9B 109.5
H9A C9 H9B 109.5
C4 C9 H9C 109.5
H9A C9 H9C 109.5
H9B C9 H9C 109.5
C5 C10 H10A 109.5
C5 C10 H10B 109.5
H10A C10 H10B 109.5
C5 C10 H10C 109.5
H10A C10 H10C 109.5
H10B C10 H10C 109.5
C12 C11 C15 108.0
C12 C11 C16 126.0
C15 C11 C16 126.0
C12 C11 Fe1 69.46(17)
C15 C11 Fe1 70.33(17)
C16 C11 Fe1 125.79(16)
C11 C12 C13 108.0
C11 C12 C17 126.0
C13 C12 C17 126.0
C11 C12 Fe1 69.91(18)
C13 C12 Fe1 70.11(17)
C17 C12 Fe1 125.55(16)
C12 C13 C14 108.0
C12 C13 C18 117.8
C14 C13 C18 134.2
C12 C13 Fe1 69.31(17)
C14 C13 Fe1 70.30(17)
C18 C13 Fe1 125.90(17)
C15 C14 C13 108.0
C15 C14 C19 126.0
C13 C14 C19 126.0
C15 C14 Fe1 69.77(18)
C13 C14 Fe1 69.35(17)
C19 C14 Fe1 126.45(16)
C14 C15 C11 108.0
C14 C15 C20 126.0
C11 C15 C20 126.0
C14 C15 Fe1 69.99(17)
C11 C15 Fe1 69.25(17)
C20 C15 Fe1 126.33(16)
C15B C11B C12B 108.2(3)
C15B C11B C16B 126.0(4)
C12B C11B C16B 125.6(4)
C15B C11B Fe1 70.06(18)
C12B C11B Fe1 69.96(19)
C16B C11B Fe1 129.0(3)
C13B C12B C11B 107.3(3)
C13B C12B C17B 126.2(4)
C11B C12B C17B 126.3(4)
C13B C12B Fe1 69.8(2)
C11B C12B Fe1 69.14(19)
C17B C12B Fe1 129.2(3)
C12B C13B C14B 108.7(3)
C12B C13B C18B 127.1(5)
C14B C13B C18B 124.2(6)
C12B C13B Fe1 69.9(2)
C14B C13B Fe1 69.4(2)
C18B C13B Fe1 128.5(3)
C15B C14B C13B 107.5(3)
C15B C14B C19B 126.9(5)
C13B C14B C19B 125.5(4)
C15B C14B Fe1 69.98(19)
C13B C14B Fe1 69.7(2)
C19B C14B Fe1 128.9(3)
C11B C15B C14B 108.3(3)
C11B C15B C20B 125.3(4)
C14B C15B C20B 126.2(4)
C11B C15B Fe1 69.36(18)
C14B C15B Fe1 69.57(19)
C20B C15B Fe1 130.0(3)
C11B C16B H16D 109.5
C11B C16B H16E 109.5
H16D C16B H16E 109.5
C11B C16B H16F 109.5
H16D C16B H16F 109.5
H16E C16B H16F 109.5
C12B C17B H17D 109.5
C12B C17B H17E 109.5
H17D C17B H17E 109.5
C12B C17B H17F 109.5
H17D C17B H17F 109.5
H17E C17B H17F 109.5
C13B C18B H18D 109.5
C13B C18B H18E 109.5
H18D C18B H18E 109.5
C13B C18B H18F 109.5
H18D C18B H18F 109.5
H18E C18B H18F 109.5
C14B C19B H19D 109.5
C14B C19B H19E 109.5
H19D C19B H19E 109.5
C14B C19B H19F 109.5
H19D C19B H19F 109.5
H19E C19B H19F 109.5
C15B C20B H20D 109.5
C15B C20B H20E 109.5
H20D C20B H20E 109.5
C15B C20B H20F 109.5
H20D C20B H20F 109.5
H20E C20B H20F 109.5
C22 C21 P1 118.5(3)
C22 C21 H21A 107.7
P1 C21 H21A 107.7
C22 C21 H21B 107.7
P1 C21 H21B 107.7
H21A C21 H21B 107.1
C21 C22 H22A 109.5
C21 C22 H22B 109.5
H22A C22 H22B 109.5
C21 C22 H22C 109.5
H22A C22 H22C 109.5
H22B C22 H22C 109.5
C24 C23 P1 110.4(8)
C24 C23 H23A 109.6
P1 C23 H23A 109.6
C24 C23 H23B 109.6
P1 C23 H23B 109.6
H23A C23 H23B 108.1
C24B C23B P1 110.8(4)
C24B C23B H23C 109.5
P1 C23B H23C 109.5
C24B C23B H23D 109.5
P1 C23B H23D 109.5
H23C C23B H23D 108.1
C23B C24B H24D 109.5
C23B C24B H24E 109.5
H24D C24B H24E 109.5
C23B C24B H24F 109.5
H24D C24B H24F 109.5
H24E C24B H24F 109.5

loop_
_geom_bond_atom_site_label_1
_geom_bond_atom_site_label_2
_geom_bond_distance
Fe1 C12 2.042(5)
Fe1 C11B 2.047(3)
Fe1 C2 2.0489(18)
Fe1 C11 2.048(5)
Fe1 C14B 2.051(3)
Fe1 C13 2.052(5)
Fe1 C5 2.053(2)
Fe1 C3 2.055(2)
Fe1 C1 2.056(2)
Fe1 C15B 2.057(3)
Fe1 C4 2.058(2)
Fe1 C13B 2.056(4)
P1 C23B 1.831(4)
P1 C23 1.835(8)
P1 C21 1.855(3)
P1 C6 1.858(2)
C1 C2 1.428(4)
C1 C5 1.437(3)
C1 C6 1.496(3)
C2 C3 1.428(3)
C2 C7 1.506(3)
C3 C4 1.424(3)
C3 C8 1.509(3)
C4 C5 1.426(4)
C4 C9 1.501(3)
C5 C10 1.509(3)
C6 H6A 0.9900
C6 H6B 0.9900
C7 H7A 0.9800
C7 H7B 0.9800
C7 H7C 0.9800
C8 H8A 0.9800
C8 H8B 0.9800
C8 H8C 0.9800
C9 H9A 0.9800
C9 H9B 0.9800
C9 H9C 0.9800
C10 H10A 0.9800
C10 H10B 0.9800
C10 H10C 0.9800
C11 C12 1.4198(16)
C11 C15 1.4198(16)
C11 C16 1.5093(18)
C12 C13 1.4198(16)
C12 C17 1.5092(18)
C13 C14 1.4200(16)
C13 C18 1.5354(18)
C14 C15 1.4198(16)
C14 C19 1.5093(18)
C15 C20 1.5095(17)
C16 H16A 0.9800
C16 H16B 0.9800
C16 H16C 0.9800
C17 H17A 0.9800
C17 H17B 0.9800
C17 H17C 0.9800
C18 H18A 0.9800
C18 H18B 0.9800
C18 H18C 0.9800
C19 H19A 0.9800
C19 H19B 0.9800
C19 H19C 0.9800
C20 H20A 0.9800
C20 H20B 0.9800
C20 H20C 0.9800
C11B C15B 1.423(4)
C11B C12B 1.435(5)
C11B C16B 1.511(4)
C12B C13B 1.418(5)
C12B C17B 1.505(5)
C13B C14B 1.435(6)
C13B C18B 1.509(5)
C14B C15B 1.420(5)
C14B C19B 1.511(5)
C15B C20B 1.505(5)
C16B H16D 0.9800
C16B H16E 0.9800
C16B H16F 0.9800
C17B H17D 0.9800
C17B H17E 0.9800
C17B H17F 0.9800
C18B H18D 0.9800
C18B H18E 0.9800
C18B H18F 0.9800
C19B H19D 0.9800
C19B H19E 0.9800
C19B H19F 0.9800
C20B H20D 0.9800
C20B H20E 0.9800
C20B H20F 0.9800
C21 C22 1.496(6)
C21 H21A 0.9900
C21 H21B 0.9900
C22 H22A 0.9800
C22 H22B 0.9800
C22 H22C 0.9800
C23 C24 1.562(11)
C23 H23A 0.9900
C23 H23B 0.9900
C24 H24A 0.9800
C24 H24B 0.9800
C24 H24C 0.9800
C23B C24B 1.561(8)
C23B H23C 0.9900
C23B H23D 0.9900
C24B H24D 0.9800
C24B H24E 0.9800
C24B H24F 0.9800
